data_1507170
loop_
_publ_author_name
'Wang, Qiaoyi'
'Aparaj, Siddhita'
'Akhmedov, Novruz G.'
'Petersen, Jeffrey L.'
'Shi, Xiaodong'

_publ_section_title
;
 Ambient schmittel cyclization promoted by chemoselective triazole-gold
 catalyst.
;
_journal_issue 5
_journal_name_full 'Organic letters'
_journal_page_first 1334
_journal_page_last 1337
_journal_paper_doi 10.1021/ol300227a
_journal_volume 14
_journal_year 2012
_chemical_formula_sum 'C32 H26 O3 S'
_chemical_formula_weight 490.59
_chemical_name_systematic
; 
 ? 
;
_space_group_IT_number 2
_symmetry_cell_setting triclinic
_symmetry_space_group_name_Hall '-P 1'
_symmetry_space_group_name_H-M 'P -1'
_atom_sites_solution_hydrogens geom
_atom_sites_solution_primary direct
_atom_sites_solution_secondary difmap
_audit_creation_method SHELXL-97
_cell_angle_alpha 87.929(2)
_cell_angle_beta 84.678(2)
_cell_angle_gamma 75.454(2)
_cell_formula_units_Z 2
_cell_length_a 7.3720(7)
_cell_length_b 13.1046(14)
_cell_length_c 13.6194(14)
_cell_measurement_reflns_used 3765
_cell_measurement_temperature 293(2)
_cell_measurement_theta_max 27.47
_cell_measurement_theta_min 2.21
_cell_volume 1268.0(2)
_computing_structure_refinement 'SHELXL-97 (Sheldrick, 1997)'
_computing_structure_solution 'SHELXS-97 (Sheldrick, 1990)'
_diffrn_ambient_temperature 293(2)
_diffrn_measured_fraction_theta_full 0.964
_diffrn_measured_fraction_theta_max 0.964
_diffrn_radiation_monochromator graphite
_diffrn_radiation_source 'fine-focus sealed tube'
_diffrn_radiation_type MoK\a
_diffrn_radiation_wavelength 0.71073
_diffrn_reflns_av_R_equivalents 0.0371
_diffrn_reflns_av_sigmaI/netI 0.0748
_diffrn_reflns_limit_h_max 8
_diffrn_reflns_limit_h_min -9
_diffrn_reflns_limit_k_max 16
_diffrn_reflns_limit_k_min -16
_diffrn_reflns_limit_l_max 17
_diffrn_reflns_limit_l_min -17
_diffrn_reflns_number 9013
_diffrn_reflns_theta_full 27.53
_diffrn_reflns_theta_max 27.53
_diffrn_reflns_theta_min 2.18
_diffrn_standards_decay_% none
_exptl_absorpt_coefficient_mu 0.160
_exptl_absorpt_correction_T_max 0.9936
_exptl_absorpt_correction_T_min 0.9330
_exptl_absorpt_correction_type semi-empirical
_exptl_absorpt_process_details SADABS
_exptl_crystal_colour colorless
_exptl_crystal_density_diffrn 1.285
_exptl_crystal_density_method 'not measured'
_exptl_crystal_F_000 516
_exptl_crystal_size_max 0.44
_exptl_crystal_size_mid 0.36
_exptl_crystal_size_min 0.04
_refine_diff_density_max 0.283
_refine_diff_density_min -0.230
_refine_diff_density_rms 0.049
_refine_ls_extinction_method none
_refine_ls_goodness_of_fit_ref 1.039
_refine_ls_hydrogen_treatment riding
_refine_ls_matrix_type full
_refine_ls_number_parameters 326
_refine_ls_number_reflns 5638
_refine_ls_number_restraints 0
_refine_ls_restrained_S_all 1.039
_refine_ls_R_factor_all 0.0947
_refine_ls_R_factor_gt 0.0611
_refine_ls_shift/su_max 0.002
_refine_ls_shift/su_mean 0.000
_refine_ls_structure_factor_coef Fsqd
_refine_ls_weighting_details 'calc w=1/[\s^2^(Fo^2^)+(0.0812P)^2^+0.2323P] where P=(Fo^2^+2Fc^2^)/3'
_refine_ls_weighting_scheme calc
_refine_ls_wR_factor_gt 0.1705
_refine_ls_wR_factor_ref 0.1922
_reflns_number_gt 3595
_reflns_number_total 5638
_reflns_threshold_expression >2sigma(I)
_cod_data_source_file ol300227a_si_002.cif
_cod_data_source_block xs38ccd
_cod_original_sg_symbol_H-M 'P (-1)'
_cod_database_code 1507170

loop_
_symmetry_equiv_pos_as_xyz
'x, y, z'
'-x, -y, -z'

loop_
_atom_site_label
_atom_site_type_symbol
_atom_site_fract_x
_atom_site_fract_y
_atom_site_fract_z
_atom_site_U_iso_or_equiv
_atom_site_adp_type
_atom_site_occupancy
_atom_site_symmetry_multiplicity
_atom_site_calc_flag
_atom_site_refinement_flags
S1 S 0.28174(9) 0.27443(6) -0.01935(5) 0.0659(2) Uani 1 1 d .
O1 O 0.4593(2) 0.20733(15) 0.03165(14) 0.0643(5) Uani 1 1 d .
O2 O 0.1386(3) 0.21825(17) -0.00868(17) 0.0807(6) Uani 1 1 d .
O3 O 0.3575(3) 0.29941(19) -0.11442(15) 0.0868(7) Uani 1 1 d .
C1 C 0.7825(3) 0.12931(19) 0.14707(18) 0.0530(6) Uani 1 1 d .
H1 H 0.8070 0.1583 0.0813 0.064 Uiso 1 1 calc R
C2 C 0.7657(3) 0.21348(19) 0.22316(17) 0.0502(5) Uani 1 1 d .
C3 C 0.6490(3) 0.3122(2) 0.22925(19) 0.0573(6) Uani 1 1 d .
H3 H 0.5576 0.3336 0.1849 0.069 Uiso 1 1 calc R
C4 C 0.6657(3) 0.3825(2) 0.3024(2) 0.0584(6) Uani 1 1 d .
C5 C 0.5572(4) 0.4882(2) 0.3055(3) 0.0751(8) Uani 1 1 d .
H5 H 0.4680 0.5116 0.2604 0.090 Uiso 1 1 calc R
C6 C 0.5816(4) 0.5564(3) 0.3737(3) 0.0844(9) Uani 1 1 d .
H6 H 0.5102 0.6259 0.3742 0.101 Uiso 1 1 calc R
C7 C 0.7122(4) 0.5226(3) 0.4422(3) 0.0800(9) Uani 1 1 d .
H7 H 0.7266 0.5698 0.4885 0.096 Uiso 1 1 calc R
C8 C 0.8203(4) 0.4214(2) 0.4431(2) 0.0679(7) Uani 1 1 d .
H8 H 0.9056 0.4002 0.4905 0.082 Uiso 1 1 calc R
C9 C 0.8034(3) 0.3481(2) 0.37192(19) 0.0549(6) Uani 1 1 d .
C10 C 0.9255(3) 0.24477(19) 0.36481(18) 0.0511(5) Uani 1 1 d .
C11 C 0.9078(3) 0.18014(18) 0.29085(17) 0.0482(5) Uani 1 1 d .
C12 C 1.0260(3) 0.07623(18) 0.25846(17) 0.0494(5) Uani 1 1 d .
C13 C 1.1868(3) 0.0099(2) 0.2935(2) 0.0586(6) Uani 1 1 d .
H13 H 1.2332 0.0266 0.3505 0.070 Uiso 1 1 calc R
C14 C 1.2765(4) -0.0810(2) 0.2426(2) 0.0659(7) Uani 1 1 d .
H14 H 1.3857 -0.1243 0.2647 0.079 Uiso 1 1 calc R
C15 C 1.2063(4) -0.1084(2) 0.1594(2) 0.0647(7) Uani 1 1 d .
H15 H 1.2686 -0.1698 0.1261 0.078 Uiso 1 1 calc R
C16 C 1.0448(4) -0.0452(2) 0.12549(19) 0.0605(6) Uani 1 1 d .
H16 H 0.9956 -0.0648 0.0707 0.073 Uiso 1 1 calc R
C17 C 0.9562(3) 0.04762(19) 0.17353(18) 0.0517(5) Uani 1 1 d .
C18 C 0.6144(3) 0.0794(2) 0.1470(2) 0.0654(7) Uani 1 1 d .
H18A H 0.6459 0.0235 0.0988 0.078 Uiso 1 1 calc R
H18B H 0.5965 0.0471 0.2113 0.078 Uiso 1 1 calc R
C19 C 0.4305(4) 0.1540(2) 0.1245(2) 0.0659(7) Uani 1 1 d .
H19A H 0.3356 0.1152 0.1203 0.079 Uiso 1 1 calc R
H19B H 0.3874 0.2052 0.1767 0.079 Uiso 1 1 calc R
C20 C 0.2091(3) 0.3885(2) 0.0514(2) 0.0572(6) Uani 1 1 d .
C21 C 0.0942(4) 0.3895(2) 0.1379(2) 0.0697(7) Uani 1 1 d .
H21 H 0.0493 0.3308 0.1566 0.084 Uiso 1 1 calc R
C22 C 0.0466(4) 0.4774(2) 0.1959(2) 0.0724(8) Uani 1 1 d .
H22 H -0.0293 0.4769 0.2543 0.087 Uiso 1 1 calc R
C23 C 0.1086(4) 0.5664(2) 0.1699(2) 0.0652(7) Uani 1 1 d .
C24 C 0.2187(4) 0.5655(2) 0.0824(3) 0.0753(8) Uani 1 1 d .
H24 H 0.2598 0.6252 0.0629 0.090 Uiso 1 1 calc R
C25 C 0.2693(4) 0.4783(2) 0.0230(2) 0.0686(7) Uani 1 1 d .
H25 H 0.3435 0.4796 -0.0359 0.082 Uiso 1 1 calc R
C26 C 0.0556(5) 0.6604(3) 0.2371(3) 0.0913(10) Uani 1 1 d .
H26A H 0.0070 0.7231 0.1995 0.137 Uiso 1 1 calc R
H26B H 0.1649 0.6673 0.2670 0.137 Uiso 1 1 calc R
H26C H -0.0386 0.6507 0.2876 0.137 Uiso 1 1 calc R
C27 C 1.0796(3) 0.2103(2) 0.43273(18) 0.0557(6) Uani 1 1 d .
C28 C 1.2527(3) 0.2324(2) 0.4092(2) 0.0664(7) Uani 1 1 d .
H28 H 1.2707 0.2730 0.3534 0.080 Uiso 1 1 calc R
C29 C 1.3986(4) 0.1945(3) 0.4678(3) 0.0874(10) Uani 1 1 d .
H29 H 1.5150 0.2089 0.4513 0.105 Uiso 1 1 calc R
C30 C 1.3714(6) 0.1354(4) 0.5508(3) 0.1110(14) Uani 1 1 d .
H30 H 1.4699 0.1088 0.5900 0.133 Uiso 1 1 calc R
C31 C 1.1999(7) 0.1158(4) 0.5753(3) 0.1116(13) Uani 1 1 d .
H31 H 1.1809 0.0778 0.6327 0.134 Uiso 1 1 calc R
C32 C 1.0544(5) 0.1513(3) 0.5163(2) 0.0817(9) Uani 1 1 d .
H32 H 0.9392 0.1355 0.5329 0.098 Uiso 1 1 calc R

loop_
_atom_site_aniso_label
_atom_site_aniso_U_11
_atom_site_aniso_U_22
_atom_site_aniso_U_33
_atom_site_aniso_U_23
_atom_site_aniso_U_13
_atom_site_aniso_U_12
S1 0.0587(4) 0.0719(5) 0.0679(5) -0.0026(3) -0.0202(3) -0.0120(3)
O1 0.0527(9) 0.0736(12) 0.0654(12) 0.0020(9) -0.0137(8) -0.0109(8)
O2 0.0674(11) 0.0774(13) 0.1065(17) -0.0085(12) -0.0370(11) -0.0236(10)
O3 0.0905(14) 0.0992(16) 0.0605(13) 0.0017(11) -0.0132(11) -0.0026(12)
C1 0.0571(12) 0.0546(14) 0.0523(14) 0.0034(11) -0.0147(10) -0.0203(11)
C2 0.0482(11) 0.0553(14) 0.0523(13) 0.0029(10) -0.0117(10) -0.0204(10)
C3 0.0478(11) 0.0586(15) 0.0674(16) 0.0038(12) -0.0171(11) -0.0133(11)
C4 0.0498(12) 0.0584(15) 0.0664(16) -0.0012(12) -0.0057(11) -0.0120(11)
C5 0.0630(15) 0.0650(18) 0.094(2) -0.0055(16) -0.0140(15) -0.0070(13)
C6 0.0801(18) 0.0654(19) 0.100(3) -0.0187(18) -0.0064(18) -0.0017(16)
C7 0.0836(19) 0.070(2) 0.086(2) -0.0270(16) -0.0023(17) -0.0181(16)
C8 0.0705(15) 0.0714(19) 0.0645(17) -0.0121(14) -0.0047(13) -0.0213(14)
C9 0.0533(12) 0.0566(15) 0.0571(15) -0.0017(11) -0.0024(11) -0.0188(11)
C10 0.0500(11) 0.0560(14) 0.0514(13) 0.0019(11) -0.0080(10) -0.0195(10)
C11 0.0482(10) 0.0521(13) 0.0485(13) 0.0047(10) -0.0105(9) -0.0190(10)
C12 0.0512(11) 0.0500(13) 0.0501(13) 0.0034(10) -0.0089(10) -0.0174(10)
C13 0.0638(14) 0.0562(15) 0.0594(15) 0.0033(12) -0.0204(12) -0.0166(12)
C14 0.0638(14) 0.0565(16) 0.0757(18) 0.0052(13) -0.0187(13) -0.0083(12)
C15 0.0756(16) 0.0524(15) 0.0643(17) -0.0039(12) -0.0073(13) -0.0112(13)
C16 0.0725(15) 0.0576(15) 0.0542(15) -0.0027(12) -0.0113(12) -0.0190(13)
C17 0.0568(12) 0.0515(14) 0.0512(13) 0.0032(10) -0.0134(10) -0.0192(11)
C18 0.0636(14) 0.0685(17) 0.0729(18) 0.0064(13) -0.0234(13) -0.0273(13)
C19 0.0582(13) 0.0791(19) 0.0680(17) 0.0094(14) -0.0180(12) -0.0279(13)
C20 0.0457(11) 0.0641(16) 0.0643(16) 0.0068(12) -0.0143(11) -0.0162(11)
C21 0.0670(15) 0.0659(18) 0.081(2) 0.0046(15) 0.0008(14) -0.0279(14)
C22 0.0726(16) 0.0714(19) 0.0745(19) 0.0009(15) 0.0060(14) -0.0250(14)
C23 0.0624(14) 0.0607(16) 0.0749(19) 0.0062(13) -0.0171(13) -0.0164(12)
C24 0.0768(17) 0.0615(18) 0.094(2) 0.0127(16) -0.0132(16) -0.0290(15)
C25 0.0605(14) 0.0739(19) 0.0744(19) 0.0113(15) -0.0019(13) -0.0252(13)
C26 0.105(2) 0.074(2) 0.098(3) -0.0086(18) -0.018(2) -0.0222(19)
C27 0.0623(13) 0.0574(15) 0.0503(14) -0.0033(11) -0.0166(11) -0.0156(11)
C28 0.0632(14) 0.0731(18) 0.0678(17) -0.0053(14) -0.0183(13) -0.0212(13)
C29 0.0689(17) 0.093(2) 0.105(3) -0.016(2) -0.0357(17) -0.0164(16)
C30 0.116(3) 0.118(3) 0.105(3) 0.011(2) -0.071(3) -0.019(3)
C31 0.144(4) 0.120(3) 0.078(2) 0.037(2) -0.051(2) -0.036(3)
C32 0.091(2) 0.100(2) 0.0612(18) 0.0196(16) -0.0197(15) -0.0355(18)

loop_
_atom_type_symbol
_atom_type_description
_atom_type_scat_dispersion_real
_atom_type_scat_dispersion_imag
_atom_type_scat_source
C C 0.0033 0.0016 'International Tables Vol C Tables 4.2.6.8 and 6.1.1.4'
H H 0.0000 0.0000 'International Tables Vol C Tables 4.2.6.8 and 6.1.1.4'
O O 0.0106 0.0060 'International Tables Vol C Tables 4.2.6.8 and 6.1.1.4'
S S 0.1246 0.1234 'International Tables Vol C Tables 4.2.6.8 and 6.1.1.4'

loop_
_geom_angle_atom_site_label_1
_geom_angle_atom_site_label_2
_geom_angle_atom_site_label_3
_geom_angle
O3 S1 O2 120.81(14)
O3 S1 O1 103.95(11)
O2 S1 O1 108.45(12)
O3 S1 C20 109.66(14)
O2 S1 C20 109.02(12)
O1 S1 C20 103.48(11)
C19 O1 S1 119.03(15)
C17 C1 C2 102.24(18)
C17 C1 C18 110.5(2)
C2 C1 C18 116.3(2)
C3 C2 C11 120.0(2)
C3 C2 C1 129.4(2)
C11 C2 C1 110.4(2)
C2 C3 C4 120.6(2)
C3 C4 C5 121.8(3)
C3 C4 C9 119.4(2)
C5 C4 C9 118.7(3)
C6 C5 C4 121.0(3)
C5 C6 C7 120.3(3)
C8 C7 C6 121.3(3)
C7 C8 C9 120.5(3)
C8 C9 C10 122.1(2)
C8 C9 C4 118.2(2)
C10 C9 C4 119.7(2)
C11 C10 C9 118.9(2)
C11 C10 C27 120.7(2)
C9 C10 C27 120.3(2)
C10 C11 C2 121.3(2)
C10 C11 C12 130.9(2)
C2 C11 C12 107.57(19)
C13 C12 C17 119.1(2)
C13 C12 C11 132.4(2)
C17 C12 C11 108.42(19)
C14 C13 C12 119.2(2)
C15 C14 C13 121.1(2)
C16 C15 C14 120.3(3)
C15 C16 C17 119.5(2)
C16 C17 C12 120.7(2)
C16 C17 C1 128.1(2)
C12 C17 C1 111.2(2)
C19 C18 C1 115.5(2)
O1 C19 C18 108.6(2)
C21 C20 C25 119.1(3)
C21 C20 S1 120.3(2)
C25 C20 S1 120.6(2)
C22 C21 C20 119.9(3)
C21 C22 C23 121.7(3)
C24 C23 C22 117.9(3)
C24 C23 C26 122.3(3)
C22 C23 C26 119.8(3)
C25 C24 C23 121.6(3)
C24 C25 C20 119.7(3)
C32 C27 C28 119.1(3)
C32 C27 C10 120.5(2)
C28 C27 C10 120.3(2)
C29 C28 C27 120.5(3)
C30 C29 C28 119.8(3)
C31 C30 C29 119.8(3)
C30 C31 C32 120.9(4)
C31 C32 C27 119.9(3)

loop_
_geom_bond_atom_site_label_1
_geom_bond_atom_site_label_2
_geom_bond_distance
S1 O3 1.422(2)
S1 O2 1.425(2)
S1 O1 1.5861(18)
S1 C20 1.748(3)
O1 C19 1.447(3)
C1 C17 1.511(3)
C1 C2 1.515(3)
C1 C18 1.540(3)
C2 C3 1.363(3)
C2 C11 1.435(3)
C3 C4 1.414(4)
C4 C5 1.415(4)
C4 C9 1.431(4)
C5 C6 1.366(4)
C6 C7 1.383(4)
C7 C8 1.365(4)
C8 C9 1.424(4)
C9 C10 1.426(3)
C10 C11 1.375(3)
C10 C27 1.502(3)
C11 C12 1.478(3)
C12 C13 1.395(3)
C12 C17 1.408(3)
C13 C14 1.384(4)
C14 C15 1.383(4)
C15 C16 1.377(4)
C16 C17 1.383(3)
C18 C19 1.510(4)
C20 C21 1.383(4)
C20 C25 1.389(4)
C21 C22 1.373(4)
C22 C23 1.379(4)
C23 C24 1.377(4)
C23 C26 1.511(4)
C24 C25 1.376(4)
C27 C32 1.378(4)
C27 C28 1.385(4)
C28 C29 1.380(4)
C29 C30 1.375(5)
C30 C31 1.362(6)
C31 C32 1.377(5)
